data_2020828
loop_
_publ_author_name
'Cati, Dilovan S.'
'Stoeckli-Evans, Helen'

_publ_section_title
;
 Crystal structure of a pyrazine-2,3-dicarboxamide ligand and of its
 silver(I) nitrate complex, a three-dimensional coordination polymer
;
_journal_issue 6
_journal_name_full 'Acta Crystallographica Section E Crystallographic Communications'
_journal_page_first 798
_journal_paper_doi 10.1107/S2056989017006387
_journal_volume 73
_journal_year 2017
_chemical_formula_iupac 'C18 H16 N6 O2, 2H2 O'
_chemical_formula_moiety 'C18 H16 N6 O2, 2(H2 O)'
_chemical_formula_sum 'C18 H20 N6 O4'
_chemical_formula_weight 384.40
_chemical_name_systematic
;
<i>N</i>^2^,<i>N</i>^3^-Bis(pyridin-4-ylmethyl)pyrazine-2,3-dicarboxamide
;
_space_group_crystal_system monoclinic
_space_group_IT_number 7
_space_group_name_Hall 'P -2yc'
_space_group_name_H-M_alt 'P 1 c 1'
_symmetry_space_group_name_Hall 'P -2yc'
_symmetry_space_group_name_H-M 'P 1 c 1'
_atom_sites_solution_hydrogens mixed
_atom_sites_solution_primary direct
_atom_sites_solution_secondary difmap
_audit_creation_method SHELXL-2016/6
_cell_angle_alpha 90
_cell_angle_beta 96.153(16)
_cell_angle_gamma 90
_cell_formula_units_Z 2
_cell_length_a 4.3677(6)
_cell_length_b 14.0232(12)
_cell_length_c 15.1816(18)
_cell_measurement_reflns_used 3264
_cell_measurement_temperature 153(2)
_cell_measurement_theta_max 25.92
_cell_measurement_theta_min 1.98
_cell_volume 924.50(19)
_computing_cell_refinement
;
CELL in <i>IPDS-I</i> (Stoe & Cie, 2004)
;
_computing_data_collection
;
EXPOSE in <i>IPDS-I</i> (Stoe & Cie, 2004)
;
_computing_data_reduction
;
INTEGRATE in <i>IPDS-I</i> (Stoe & Cie, 2004)
;
_computing_molecular_graphics
;
Mercury (Macrae <i>et al.</i>,  2008)
;
_computing_publication_material
;
SHELXL2014 (Sheldrick, 2015), PLATON (Spek, 2009) and
publCIF (Westrip, 2010)
;
_computing_structure_refinement
;
SHELXL2014 (Sheldrick, 2015)
;
_computing_structure_solution
;
SHELXS2014 (Sheldrick, 2008)
;
_diffrn_ambient_temperature 153(2)
_diffrn_measured_fraction_theta_full 0.993
_diffrn_measured_fraction_theta_max 0.985
_diffrn_measurement_device '1 circle goniometer'
_diffrn_measurement_device_type 'Stoe IPDS 1'
_diffrn_measurement_method '\f rotation'
_diffrn_radiation_monochromator 'plane graphite'
_diffrn_radiation_source 'fine-focus sealed tube'
_diffrn_radiation_type MoK\a
_diffrn_radiation_wavelength 0.71073
_diffrn_reflns_av_R_equivalents 0.1071
_diffrn_reflns_limit_h_max 5
_diffrn_reflns_limit_h_min -5
_diffrn_reflns_limit_k_max 16
_diffrn_reflns_limit_k_min -17
_diffrn_reflns_limit_l_max 18
_diffrn_reflns_limit_l_min -18
_diffrn_reflns_number 7134
_diffrn_reflns_theta_full 25.242
_diffrn_reflns_theta_max 25.918
_diffrn_reflns_theta_min 1.982
_exptl_absorpt_coefficient_mu 0.101
_exptl_absorpt_correction_T_max 1.0000
_exptl_absorpt_correction_T_min 0.7628
_exptl_absorpt_correction_type multi-scan
_exptl_absorpt_process_details
;
(MULABS; Spek, 2009)
;
_exptl_crystal_colour colourless
_exptl_crystal_density_diffrn 1.381
_exptl_crystal_description plate
_exptl_crystal_F_000 404
_exptl_crystal_size_max 0.50
_exptl_crystal_size_mid 0.15
_exptl_crystal_size_min 0.05
_refine_diff_density_max 0.210
_refine_diff_density_min -0.249
_refine_ls_extinction_coef 0.036(6)
_refine_ls_extinction_expression Fc^*^=kFc[1+0.001xFc^2^\l^3^/sin(2\q)]^-1/4^
_refine_ls_extinction_method
;
(SHELXL2016; Sheldrick, 2015)
;
_refine_ls_goodness_of_fit_ref 0.767
_refine_ls_hydrogen_treatment mixed
_refine_ls_matrix_type full
_refine_ls_number_parameters 260
_refine_ls_number_reflns 3388
_refine_ls_number_restraints 8
_refine_ls_restrained_S_all 0.769
_refine_ls_R_factor_all 0.1135
_refine_ls_R_factor_gt 0.0506
_refine_ls_shift/su_max 0.000
_refine_ls_shift/su_mean 0.000
_refine_ls_structure_factor_coef Fsqd
_refine_ls_weighting_details 'w=1/[\s^2^(Fo^2^)+(0.0453P)^2^] where P=(Fo^2^+2Fc^2^)/3'
_refine_ls_weighting_scheme calc
_refine_ls_wR_factor_gt 0.1076
_refine_ls_wR_factor_ref 0.1224
_reflns_number_gt 1693
_reflns_number_total 3388
_reflns_threshold_expression 'I > 2\s(I)'
_cod_data_source_file pj2044sup1.cif
_cod_data_source_block L1
_cod_database_code 2020828
_shelx_space_group_comment
;
The symmetry employed for this shelxl refinement is uniquely defined
by the following loop, which should always be used as a source of
symmetry information in preference to the above space-group names.
They are only intended as comments.
;

loop_
_space_group_symop_operation_xyz
'x, y, z'
'x, -y, z+1/2'

loop_
_atom_site_type_symbol
_atom_site_label
_atom_site_fract_x
_atom_site_fract_y
_atom_site_fract_z
_atom_site_U_iso_or_equiv
_atom_site_adp_type
_atom_site_calc_flag
_atom_site_occupancy
O O1 0.7750(11) 0.9108(3) 0.4491(3) 0.0358(13) Uani d 1
O O2 0.5478(11) 0.9994(3) 0.2578(3) 0.0351(12) Uani d 1
N N1 0.4263(14) 1.1135(3) 0.5363(4) 0.0321(15) Uani d 1
N N2 0.1716(14) 1.1331(4) 0.3588(4) 0.0330(15) Uani d 1
N N3 0.7147(13) 0.9491(3) 0.5921(3) 0.0258(14) Uani d 1
H H3N 0.612(13) 0.998(3) 0.609(4) 0.031 Uiso d 1
N N4 0.4923(14) 0.5966(4) 0.6225(4) 0.0403(16) Uani d 1
N N5 0.1699(14) 0.9119(4) 0.3107(4) 0.0313(14) Uani d 1
H H5N 0.002(11) 0.906(5) 0.337(4) 0.038 Uiso d 1
N N6 -0.0999(16) 0.5615(4) 0.3180(4) 0.0436(17) Uani d 1
C C1 0.4668(15) 1.0457(4) 0.4743(4) 0.0267(17) Uani d 1
C C2 0.3401(16) 1.0564(4) 0.3878(4) 0.0258(16) Uani d 1
C C3 0.1396(19) 1.1999(5) 0.4209(5) 0.043(2) Uani d 1
H H3 0.030625 1.256737 0.403978 0.051 Uiso calc 1
C C4 0.2586(18) 1.1888(4) 0.5079(5) 0.0360(19) Uani d 1
H H4 0.219526 1.236935 0.549295 0.043 Uiso calc 1
C C5 0.6613(15) 0.9624(4) 0.5039(4) 0.0280(16) Uani d 1
C C6 0.9192(16) 0.8748(4) 0.6312(5) 0.0290(17) Uani d 1
H H6A 0.985533 0.891453 0.693707 0.035 Uiso calc 1
H H6B 1.105193 0.872221 0.599314 0.035 Uiso calc 1
C C7 0.7688(16) 0.7778(4) 0.6278(5) 0.0307(17) Uani d 1
C C8 0.8016(18) 0.7151(4) 0.5602(5) 0.0376(19) Uani d 1
H H8 0.917205 0.733033 0.513344 0.045 Uiso calc 1
C C9 0.669(2) 0.6270(5) 0.5600(5) 0.046(2) Uani d 1
H H9 0.702062 0.584555 0.513239 0.056 Uiso calc 1
C C10 0.4698(19) 0.6573(5) 0.6889(5) 0.044(2) Uani d 1
H H10 0.357252 0.636975 0.735668 0.053 Uiso calc 1
C C11 0.5967(17) 0.7473(5) 0.6950(5) 0.0374(19) Uani d 1
H H11 0.568042 0.787610 0.743743 0.045 Uiso calc 1
C C12 0.3639(17) 0.9848(4) 0.3138(4) 0.0297(17) Uani d 1
C C13 0.1367(17) 0.8444(4) 0.2372(5) 0.0337(18) Uani d 1
H H13A 0.332934 0.841179 0.210178 0.040 Uiso calc 1
H H13B -0.024426 0.867753 0.191430 0.040 Uiso calc 1
C C14 0.0529(17) 0.7469(4) 0.2655(4) 0.0303(17) Uani d 1
C C15 -0.1501(17) 0.6908(5) 0.2141(5) 0.0362(18) Uani d 1
H H15 -0.242090 0.714271 0.158778 0.043 Uiso calc 1
C C16 -0.224(2) 0.6001(5) 0.2413(5) 0.049(2) Uani d 1
H H16 -0.368187 0.563552 0.204091 0.058 Uiso calc 1
C C17 0.1048(19) 0.6151(5) 0.3680(6) 0.042(2) Uani d 1
H H17 0.200289 0.589113 0.421904 0.050 Uiso calc 1
C C18 0.1843(19) 0.7075(5) 0.3446(5) 0.0389(18) Uani d 1
H H18 0.327922 0.743333 0.382699 0.047 Uiso calc 1
O O1W 0.7645(12) 0.5986(3) 0.9268(3) 0.0503(15) Uani d 1
H H1WA 0.624209 0.595327 0.962023 0.075 Uiso d 1
H H1WB 0.768245 0.545186 0.889768 0.075 Uiso d 1
O O2W 0.3065(12) 0.4183(3) 0.5379(3) 0.0478(14) Uani d 1
H H2WA 0.133161 0.418283 0.504471 0.072 Uiso d 1
H H2WB 0.327355 0.474826 0.557396 0.072 Uiso d 1

loop_
_atom_site_aniso_label
_atom_site_aniso_U_11
_atom_site_aniso_U_22
_atom_site_aniso_U_33
_atom_site_aniso_U_12
_atom_site_aniso_U_13
_atom_site_aniso_U_23
O1 0.051(3) 0.039(3) 0.021(3) 0.009(2) 0.019(3) 0.000(2)
O2 0.052(3) 0.040(2) 0.015(3) -0.005(2) 0.015(2) -0.0003(19)
N1 0.055(4) 0.024(3) 0.018(3) 0.001(3) 0.007(3) -0.002(2)
N2 0.050(4) 0.030(3) 0.019(3) 0.006(3) 0.004(3) 0.003(2)
N3 0.041(4) 0.025(3) 0.012(3) 0.004(3) 0.009(3) -0.001(2)
N4 0.047(4) 0.032(3) 0.041(4) 0.001(3) 0.001(4) 0.007(3)
N5 0.038(4) 0.034(3) 0.023(3) -0.010(3) 0.006(3) -0.006(2)
N6 0.054(4) 0.033(3) 0.044(4) -0.005(3) 0.007(4) -0.003(3)
C1 0.035(5) 0.029(3) 0.018(4) -0.002(3) 0.009(3) 0.001(3)
C2 0.034(4) 0.025(3) 0.020(4) 0.000(3) 0.008(3) 0.000(3)
C3 0.061(6) 0.027(4) 0.040(5) 0.011(4) 0.003(4) 0.003(3)
C4 0.060(5) 0.025(4) 0.023(4) 0.007(4) 0.009(4) -0.003(3)
C5 0.037(4) 0.031(4) 0.017(4) -0.001(3) 0.006(3) 0.008(3)
C6 0.036(4) 0.031(4) 0.020(4) 0.006(3) 0.001(3) 0.000(3)
C7 0.032(5) 0.030(4) 0.027(4) 0.013(3) -0.007(4) -0.002(3)
C8 0.056(5) 0.034(4) 0.022(5) 0.001(4) 0.001(4) -0.001(3)
C9 0.066(6) 0.031(4) 0.040(5) 0.005(4) 0.001(5) -0.005(3)
C10 0.057(6) 0.037(4) 0.039(5) 0.007(4) 0.009(4) 0.007(4)
C11 0.053(5) 0.035(4) 0.024(4) 0.002(4) 0.006(4) -0.001(3)
C12 0.047(5) 0.027(4) 0.015(4) 0.007(3) -0.002(4) 0.001(3)
C13 0.047(5) 0.029(3) 0.025(4) -0.003(3) 0.003(4) -0.007(3)
C14 0.038(5) 0.029(3) 0.025(5) 0.005(3) 0.006(4) -0.005(3)
C15 0.047(5) 0.035(4) 0.028(4) 0.005(4) 0.007(4) -0.003(3)
C16 0.063(6) 0.040(4) 0.042(5) -0.008(4) 0.000(5) -0.004(4)
C17 0.052(5) 0.038(4) 0.038(5) 0.001(4) 0.012(4) 0.003(4)
C18 0.041(5) 0.040(4) 0.036(5) -0.003(4) 0.002(4) -0.006(3)
O1W 0.066(4) 0.036(3) 0.051(4) -0.006(3) 0.013(3) -0.001(2)
O2W 0.061(4) 0.036(3) 0.047(3) 0.000(2) 0.007(3) 0.001(2)

loop_
_atom_type_symbol
_atom_type_description
_atom_type_scat_dispersion_real
_atom_type_scat_dispersion_imag
_atom_type_scat_source
C C 0.0033 0.0016 'International Tables Vol C Tables 4.2.6.8 and 6.1.1.4'
H H 0.0000 0.0000 'International Tables Vol C Tables 4.2.6.8 and 6.1.1.4'
N N 0.0061 0.0033 'International Tables Vol C Tables 4.2.6.8 and 6.1.1.4'
O O 0.0106 0.0060 'International Tables Vol C Tables 4.2.6.8 and 6.1.1.4'

loop_
_geom_angle_atom_site_label_1
_geom_angle_atom_site_label_2
_geom_angle_atom_site_label_3
_geom_angle
C4 N1 C1 115.9(6)
C3 N2 C2 114.8(6)
C5 N3 C6 122.5(5)
C5 N3 H3N 99(4)
C6 N3 H3N 139(5)
C10 N4 C9 115.0(6)
C12 N5 C13 122.6(6)
C12 N5 H5N 128(4)
C13 N5 H5N 106(4)
C17 N6 C16 116.6(6)
N1 C1 C2 120.9(6)
N1 C1 C5 116.8(6)
C2 C1 C5 122.2(5)
N2 C2 C1 123.1(5)
N2 C2 C12 111.4(6)
C1 C2 C12 125.5(6)
N2 C3 C4 122.5(7)
N2 C3 H3 118.7
C4 C3 H3 118.7
N1 C4 C3 122.6(6)
N1 C4 H4 118.7
C3 C4 H4 118.7
O1 C5 N3 123.0(6)
O1 C5 C1 120.7(6)
N3 C5 C1 116.3(5)
N3 C6 C7 112.7(6)
N3 C6 H6A 109.1
C7 C6 H6A 109.1
N3 C6 H6B 109.1
C7 C6 H6B 109.1
H6A C6 H6B 107.8
C8 C7 C11 117.3(6)
C8 C7 C6 121.6(6)
C11 C7 C6 121.1(6)
C9 C8 C7 120.3(7)
C9 C8 H8 119.9
C7 C8 H8 119.9
N4 C9 C8 123.9(7)
N4 C9 H9 118.1
C8 C9 H9 118.1
N4 C10 C11 125.2(7)
N4 C10 H10 117.4
C11 C10 H10 117.4
C10 C11 C7 118.3(6)
C10 C11 H11 120.8
C7 C11 H11 120.8
O2 C12 N5 123.9(6)
O2 C12 C2 119.7(6)
N5 C12 C2 116.2(6)
N5 C13 C14 112.5(6)
N5 C13 H13A 109.1
C14 C13 H13A 109.1
N5 C13 H13B 109.1
C14 C13 H13B 109.1
H13A C13 H13B 107.8
C15 C14 C18 116.6(6)
C15 C14 C13 121.9(6)
C18 C14 C13 121.5(6)
C14 C15 C16 121.0(7)
C14 C15 H15 119.5
C16 C15 H15 119.5
N6 C16 C15 122.9(7)
N6 C16 H16 118.6
C15 C16 H16 118.6
N6 C17 C18 123.0(8)
N6 C17 H17 118.5
C18 C17 H17 118.5
C14 C18 C17 119.9(7)
C14 C18 H18 120.1
C17 C18 H18 120.1
H1WA O1W H1WB 113.1
H2WA O2W H2WB 105.0

loop_
_geom_bond_atom_site_label_1
_geom_bond_atom_site_label_2
_geom_bond_distance
O1 C5 1.245(7)
O2 C12 1.248(7)
N1 C4 1.331(8)
N1 C1 1.364(8)
N2 C3 1.346(9)
N2 C2 1.351(8)
N3 C5 1.347(8)
N3 C6 1.456(8)
N3 H3N 0.88(3)
N4 C10 1.330(9)
N4 C9 1.354(10)
N5 C12 1.325(8)
N5 C13 1.458(8)
N5 H5N 0.88(3)
N6 C17 1.340(10)
N6 C16 1.344(10)
C1 C2 1.377(9)
C1 C5 1.485(8)
C2 C12 1.518(9)
C3 C4 1.375(10)
C3 H3 0.9500
C4 H4 0.9500
C6 C7 1.510(9)
C6 H6A 0.9900
C6 H6B 0.9900
C7 C8 1.370(9)
C7 C11 1.398(9)
C8 C9 1.364(10)
C8 H8 0.9500
C9 H9 0.9500
C10 C11 1.378(10)
C10 H10 0.9500
C11 H11 0.9500
C13 C14 1.491(8)
C13 H13A 0.9900
C13 H13B 0.9900
C14 C15 1.366(10)
C14 C18 1.389(10)
C15 C16 1.386(9)
C15 H15 0.9500
C16 H16 0.9500
C17 C18 1.397(10)
C17 H17 0.9500
C18 H18 0.9500
O1W H1WA 0.8569
O1W H1WB 0.9371
O2W H2WA 0.8649
O2W H2WB 0.8483

loop_
_geom_hbond_atom_site_label_D
_geom_hbond_atom_site_label_H
_geom_hbond_atom_site_label_A
_geom_hbond_site_symmetry_A
_geom_hbond_distance_DH
_geom_hbond_distance_HA
_geom_hbond_distance_DA
_geom_hbond_angle_DHA
N3 H3N N1 . 0.88(3) 2.08(5) 2.718(7) 129(5)
N5 H5N O1 1_455 0.88(3) 2.05(4) 2.858(7) 151(6)
O1W H1WA O2W 2_565 0.86 1.91 2.762(7) 177
O1W H1WB N6 2_665 0.94 1.97 2.886(7) 164
O2W H2WA O1W 2_464 0.86 1.91 2.765(8) 172
O2W H2WB N4 . 0.85 2.06 2.888(7) 164
C3 H3 O1W 2_474 0.95 2.38 3.273(8) 156
C4 H4 O2W 1_565 0.95 2.58 3.253(8) 128
C6 H6A N2 2_675 0.99 2.57 3.515(8) 159
C16 H16 N4 2_464 0.95 2.60 3.451(9) 149

loop_
_geom_torsion_atom_site_label_1
_geom_torsion_atom_site_label_2
_geom_torsion_atom_site_label_3
_geom_torsion_atom_site_label_4
_geom_torsion
C4 N1 C1 C2 0.2(9)
C4 N1 C1 C5 178.1(6)
C3 N2 C2 C1 0.9(10)
C3 N2 C2 C12 179.9(6)
N1 C1 C2 N2 0.3(10)
C5 C1 C2 N2 -177.6(6)
N1 C1 C2 C12 -178.5(6)
C5 C1 C2 C12 3.6(10)
C2 N2 C3 C4 -2.5(11)
C1 N1 C4 C3 -1.8(10)
N2 C3 C4 N1 3.2(12)
C6 N3 C5 O1 2.1(10)
C6 N3 C5 C1 -175.4(5)
N1 C1 C5 O1 -161.3(6)
C2 C1 C5 O1 16.6(9)
N1 C1 C5 N3 16.2(8)
C2 C1 C5 N3 -165.8(6)
C5 N3 C6 C7 -79.3(7)
N3 C6 C7 C8 94.4(7)
N3 C6 C7 C11 -87.3(8)
C11 C7 C8 C9 0.1(11)
C6 C7 C8 C9 178.5(7)
C10 N4 C9 C8 -3.8(11)
C7 C8 C9 N4 2.1(12)
C9 N4 C10 C11 3.4(12)
N4 C10 C11 C7 -1.4(12)
C8 C7 C11 C10 -0.5(11)
C6 C7 C11 C10 -178.9(6)
C13 N5 C12 O2 -4.5(10)
C13 N5 C12 C2 171.7(6)
N2 C2 C12 O2 78.2(8)
C1 C2 C12 O2 -102.8(8)
N2 C2 C12 N5 -98.1(7)
C1 C2 C12 N5 80.8(9)
C12 N5 C13 C14 148.9(6)
N5 C13 C14 C15 141.5(7)
N5 C13 C14 C18 -40.3(9)
C18 C14 C15 C16 1.4(10)
C13 C14 C15 C16 179.6(6)
C17 N6 C16 C15 -0.6(11)
C14 C15 C16 N6 -0.9(12)
C16 N6 C17 C18 1.6(11)
C15 C14 C18 C17 -0.4(10)
C13 C14 C18 C17 -178.7(6)
N6 C17 C18 C14 -1.2(11)

_cod_database_fobs_code 2020828
